data_4002799
loop_
_publ_author_name
'Wang, Zhenbin'
'Chu, Iek-Heng'
'Zhou, Fei'
'Ong, Shyue Ping'

_publ_section_title
;
 Electronic Structure Descriptor for the Discovery of Narrow-Band
 Red-Emitting Phosphors
;
_journal_issue 11
_journal_name_full 'Chemistry of Materials'
_journal_page_first 4024
_journal_paper_doi 10.1021/acs.chemmater.6b01496
_journal_volume 28
_journal_year 2016
_chemical_formula_structural Ba(Si3N4)2
_chemical_formula_sum 'Ba2 N16 Si12'
_space_group_IT_number 44
_symmetry_Int_Tables_number 44
_symmetry_space_group_name_Hall 'I 2 -2'
_symmetry_space_group_name_H-M 'I m m 2'
_cell_angle_alpha 90.00000000
_cell_angle_beta 90.00000000
_cell_angle_gamma 90.00000000
_cell_formula_units_Z 2
_cell_length_a 7.99901242
_cell_length_b 9.42433042
_cell_length_c 4.87354270
_cell_volume 367.394
_cod_data_source_file 47.cif
_cod_data_source_block Ba(Si3N4)2
_cod_original_cell_volume 367.393654339
_cod_original_sg_symbol_H-M Imm2
_cod_original_formula_sum 'Ba2 Si12 N16'
_cod_database_code 4002799

loop_
_symmetry_equiv_pos_site_id
_symmetry_equiv_pos_as_xyz
1 'x, y, z'
2 '-x+1/2, -y+1/2, z+1/2'
3 '-x, y, z'
4 'x+1/2, -y+1/2, z+1/2'
5 'x+1/2, y+1/2, z+1/2'
6 '-x, -y, z'
7 '-x+1/2, y+1/2, z+1/2'
8 'x, -y, z'

loop_
_atom_site_aniso_type_symbol
_atom_site_aniso_U_11
_atom_site_aniso_U_22
_atom_site_aniso_U_33
_atom_site_aniso_U_12
_atom_site_aniso_U_13
_atom_site_aniso_U_23
Ba 0 0 0 0 0 0
Si 0 0 0 0 0 0
N 0 0 0 0 0 0

loop_
_atom_site_type_symbol
_atom_site_label
_atom_site_symmetry_multiplicity
_atom_site_fract_x
_atom_site_fract_y
_atom_site_fract_z
_atom_site_occupancy
Ba Ba1 2 0.000000 0.000000 0.834648 1
Si Si2 8 0.200949 0.339286 0.848118 1
Si Si3 4 0.000000 0.371684 0.353231 1
N N4 8 0.179607 0.298378 0.199791 1
N N5 4 0.000000 0.316977 0.697956 1
N N6 4 0.215347 0.000000 0.291322 1

_cod_struct_determination_method theoretical
